data_2202572
loop_
_publ_author_name
'Batsanov, Andrei S.'
'Perepichka, Dmitrii F.'

_publ_section_title
;
 A 1:1 cocrystal of 2,7-dicyano-9-dicyanomethylene-4,5-dinitrofluorene
 and benzonitrile
;
_journal_issue 9
_journal_name_full 'Acta Crystallographica Section E'
_journal_page_first o1318
_journal_page_last o1320
_journal_paper_doi 10.1107/S160053680301794X
_journal_volume 59
_journal_year 2003
_chemical_formula_iupac 'C18 H4 N6 O4, C7 H5 N'
_chemical_formula_moiety 'C18 H4 N6 O4, C7 H5 N'
_chemical_formula_sum 'C25 H9 N7 O4'
_chemical_formula_weight 471.39
_chemical_name_systematic
;
2,7-dicyano-9-dicyanomethylene-4,5-dinitrofluorene--benzonitrile (1/1)
;
_space_group_IT_number 2
_symmetry_cell_setting triclinic
_symmetry_space_group_name_Hall '-P 1'
_symmetry_space_group_name_H-M 'P -1'
_atom_sites_solution_hydrogens geom
_atom_sites_solution_primary direct
_atom_sites_solution_secondary difmap
_audit_creation_method SHELXL-97
_cell_angle_alpha 96.160(10)
_cell_angle_beta 102.410(10)
_cell_angle_gamma 105.300(10)
_cell_formula_units_Z 2
_cell_length_a 7.2110(10)
_cell_length_b 9.480(2)
_cell_length_c 16.451(3)
_cell_measurement_reflns_used 465
_cell_measurement_temperature 120(2)
_cell_measurement_theta_max 24.7
_cell_measurement_theta_min 10.4
_cell_volume 1043.2(3)
_computing_cell_refinement SMART
_computing_data_collection 'SMART (Bruker, 1997)'
_computing_data_reduction 'SAINT (Bruker, 1997)'
_computing_molecular_graphics 'SHELXTL (Bruker, 1997)'
_computing_publication_material SHELXTL
_computing_structure_refinement 'SHELXL97 (Sheldrick, 1997)'
_computing_structure_solution 'SHELXS97 (Sheldrick, 1997)'
_diffrn_ambient_temperature 120(2)
_diffrn_detector_area_resol_mean 8
_diffrn_measured_fraction_theta_full 0.989
_diffrn_measured_fraction_theta_max 0.989
_diffrn_measurement_device_type 'Bruker SMART 1K CCD area-detector'
_diffrn_measurement_method \w
_diffrn_radiation_monochromator graphite
_diffrn_radiation_source 'fine-focus sealed tube'
_diffrn_radiation_type MoK\a
_diffrn_radiation_wavelength 0.71073
_diffrn_reflns_av_R_equivalents 0.0471
_diffrn_reflns_av_sigmaI/netI 0.0820
_diffrn_reflns_limit_h_max 9
_diffrn_reflns_limit_h_min -8
_diffrn_reflns_limit_k_max 9
_diffrn_reflns_limit_k_min -11
_diffrn_reflns_limit_l_max 20
_diffrn_reflns_limit_l_min -20
_diffrn_reflns_number 6896
_diffrn_reflns_theta_full 26.43
_diffrn_reflns_theta_max 26.43
_diffrn_reflns_theta_min 2.26
_exptl_absorpt_coefficient_mu 0.107
_exptl_absorpt_correction_type none
_exptl_crystal_colour orange
_exptl_crystal_density_diffrn 1.501
_exptl_crystal_density_meas ?
_exptl_crystal_density_method 'not measured'
_exptl_crystal_description plate
_exptl_crystal_F_000 480
_exptl_crystal_size_max 0.25
_exptl_crystal_size_mid 0.15
_exptl_crystal_size_min 0.05
_refine_diff_density_max 0.212
_refine_diff_density_min -0.222
_refine_ls_extinction_method none
_refine_ls_goodness_of_fit_ref 0.953
_refine_ls_hydrogen_treatment constr
_refine_ls_matrix_type full
_refine_ls_number_parameters 325
_refine_ls_number_reflns 4232
_refine_ls_number_restraints 0
_refine_ls_restrained_S_all 0.953
_refine_ls_R_factor_all 0.1020
_refine_ls_R_factor_gt 0.0473
_refine_ls_shift/su_max 0.001
_refine_ls_shift/su_mean 0.000
_refine_ls_structure_factor_coef Fsqd
_refine_ls_weighting_details 'calc w = 1/[\s^2^(Fo^2^)+(0.045P)^2^] where P = (Fo^2^+2Fc^2^)/3'
_refine_ls_weighting_scheme calc
_refine_ls_wR_factor_gt 0.0891
_refine_ls_wR_factor_ref 0.1055
_reflns_number_gt 2544
_reflns_number_total 4232
_reflns_threshold_expression I>2\s(I)
_cod_data_source_file cv6221.cif
_cod_data_source_block I
_cod_depositor_comments
;
The following automatic conversions were performed:
'_symmetry_cell_setting' value 'Triclinic' changed to 'triclinic'
according to '/home/saulius/struct/CIF-dictionaries/cif_core.dic'
dictionary named 'cif_core.dic' version 2.4.1 from 2010-06-29.

Automatic conversion script
Id: cif_fix_enum 1527 2010-12-29 10:47:43Z saulius 

The following automatic conversions were performed:

'_symmetry_cell_setting' value 'Triclinic' changed to 'triclinic'
according to /home/saulius/struct/CIF-dictionaries/cif_core.dic
dictionary named 'cif_core.dic' version 2.4.1 from 2010-06-29.

Automatic conversion script
Id: cif_fix_values 1715 2011-07-08 13:25:40Z adriana 

The following automatic conversions were performed:

'_exptl_crystal_density_meas' value 'not measured' was changed to '?'
- the value is perceived as not measured.

Automatic conversion script
Id: cif_fix_values 3008 2015-01-20 13:52:24Z robertas 
;
_cod_database_code 2202572
_cod_database_fobs_code 2202572

loop_
_symmetry_equiv_pos_as_xyz
'x, y, z'
'-x, -y, -z'

loop_
_atom_site_label
_atom_site_fract_x
_atom_site_fract_y
_atom_site_fract_z
_atom_site_U_iso_or_equiv
_atom_site_adp_type
_atom_site_calc_flag
_atom_site_refinement_flags
_atom_site_occupancy
_atom_site_disorder_assembly
_atom_site_disorder_group
_atom_site_type_symbol
O41 0.1731(2) -0.09162(17) -0.02009(10) 0.0305(4) Uani d . 1 . . O
O42 0.4425(2) -0.07027(16) 0.07705(10) 0.0255(4) Uani d . 1 . . O
O51 0.1296(2) -0.10331(16) 0.15695(10) 0.0239(4) Uani d . 1 . . O
O52 0.2792(2) -0.25105(17) 0.21642(11) 0.0339(4) Uani d . 1 . . O
N4 0.3089(3) -0.0226(2) 0.04124(11) 0.0213(4) Uani d . 1 . . N
N5 0.2677(3) -0.1273(2) 0.20614(12) 0.0220(4) Uani d . 1 . . N
N15 0.7261(3) 0.7694(2) 0.22365(14) 0.0357(6) Uani d . 1 . . N
N16 0.9302(3) 0.6144(2) 0.45112(13) 0.0321(5) Uani d . 1 . . N
N17 0.1533(3) 0.5074(2) -0.07597(14) 0.0403(6) Uani d . 1 . . N
N18 0.7960(3) 0.0597(2) 0.54665(14) 0.0364(6) Uani d . 1 . . N
C1 0.3972(3) 0.4362(2) 0.11717(14) 0.0208(5) Uani d . 1 . . C
H1 0.4260 0.5405 0.1319 0.025 Uiso d R 1 . . H
C2 0.2882(3) 0.3628(2) 0.03608(14) 0.0218(5) Uani d . 1 . . C
C3 0.2573(3) 0.2117(2) 0.01248(14) 0.0218(5) Uani d . 1 . . C
H3 0.1930 0.1640 -0.0441 0.026 Uiso d R 1 . . H
C4 0.3212(3) 0.1319(2) 0.07223(14) 0.0189(5) Uani d . 1 . . C
C5 0.4252(3) 0.0026(2) 0.25974(14) 0.0175(5) Uani d . 1 . . C
C6 0.5119(3) -0.0175(2) 0.33912(14) 0.0213(5) Uani d . 1 . . C
H6 0.4862 -0.1139 0.3533 0.026 Uiso d R 1 . . H
C7 0.6377(3) 0.1049(2) 0.39839(14) 0.0203(5) Uani d . 1 . . C
C8 0.6714(3) 0.2478(2) 0.37938(14) 0.0189(5) Uani d . 1 . . C
H8 0.7515 0.3314 0.4208 0.023 Uiso d R 1 . . H
C9 0.5895(3) 0.4019(2) 0.26282(13) 0.0181(5) Uani d . 1 . . C
C10 0.4625(3) 0.3544(2) 0.17583(13) 0.0171(5) Uani d . 1 . . C
C11 0.4095(3) 0.1977(2) 0.15654(13) 0.0171(5) Uani d . 1 . . C
C12 0.4677(3) 0.1415(2) 0.23564(13) 0.0161(5) Uani d . 1 . . C
C13 0.5856(3) 0.2653(2) 0.29891(13) 0.0168(5) Uani d . 1 . . C
C14 0.7010(3) 0.5431(2) 0.29986(14) 0.0198(5) Uani d . 1 . . C
C15 0.7108(3) 0.6680(3) 0.25660(15) 0.0242(5) Uani d . 1 . . C
C16 0.8276(3) 0.5801(2) 0.38425(15) 0.0227(5) Uani d . 1 . . C
C17 0.2122(3) 0.4442(3) -0.02604(16) 0.0265(6) Uani d . 1 . . C
C18 0.7266(3) 0.0810(2) 0.48134(16) 0.0254(6) Uani d . 1 . . C
N19 0.4294(3) 0.6420(2) 0.43518(14) 0.0343(5) Uani d . 1 . . N
C19 0.3208(3) 0.5331(3) 0.39504(15) 0.0260(6) Uani d . 1 . . C
C20 0.1874(3) 0.3977(2) 0.34088(14) 0.0208(5) Uani d . 1 . . C
C21 0.0849(3) 0.4054(2) 0.26009(14) 0.0212(5) Uani d . 1 . . C
H21 0.0983 0.4983 0.2419 0.025 Uiso d R 1 . . H
C22 -0.0367(3) 0.2757(2) 0.20669(14) 0.0211(5) Uani d . 1 . . C
H22 -0.1068 0.2797 0.1516 0.025 Uiso d R 1 . . H
C23 -0.0559(3) 0.1408(2) 0.23345(14) 0.0216(5) Uani d . 1 . . C
H23 -0.1392 0.0524 0.1966 0.026 Uiso d R 1 . . H
C24 0.0460(3) 0.1334(2) 0.31411(14) 0.0235(5) Uani d . 1 . . C
H24 0.0312 0.0402 0.3321 0.028 Uiso d R 1 . . H
C25 0.1693(3) 0.2619(2) 0.36840(15) 0.0235(5) Uani d . 1 . . C
H25 0.2399 0.2573 0.4233 0.028 Uiso d R 1 . . H

loop_
_atom_site_aniso_label
_atom_site_aniso_U_11
_atom_site_aniso_U_22
_atom_site_aniso_U_33
_atom_site_aniso_U_12
_atom_site_aniso_U_13
_atom_site_aniso_U_23
O41 0.0310(10) 0.0289(9) 0.0215(9) 0.0023(8) -0.0013(8) -0.0053(7)
O42 0.0280(9) 0.0263(9) 0.0243(9) 0.0117(7) 0.0068(7) 0.0040(7)
O51 0.0188(8) 0.0249(9) 0.0239(9) 0.0034(7) 0.0018(7) 0.0022(7)
O52 0.0405(11) 0.0139(9) 0.0400(11) 0.0023(8) 0.0011(9) 0.0061(7)
N4 0.0231(11) 0.0226(11) 0.0165(10) 0.0043(9) 0.0057(9) 0.0011(8)
N5 0.0228(11) 0.0184(11) 0.0218(11) 0.0015(8) 0.0053(9) 0.0030(8)
N15 0.0379(13) 0.0222(12) 0.0420(14) 0.0036(10) 0.0051(11) 0.0074(10)
N16 0.0334(12) 0.0254(12) 0.0301(13) 0.0042(10) 0.0019(11) -0.0032(9)
N17 0.0446(14) 0.0412(14) 0.0341(14) 0.0132(11) 0.0026(11) 0.0158(11)
N18 0.0362(13) 0.0386(13) 0.0304(13) 0.0081(10) 0.0003(11) 0.0131(10)
C1 0.0207(12) 0.0170(12) 0.0245(13) 0.0048(10) 0.0057(10) 0.0044(10)
C2 0.0184(12) 0.0254(13) 0.0223(13) 0.0059(10) 0.0051(10) 0.0087(10)
C3 0.0175(12) 0.0241(13) 0.0196(12) 0.0024(10) 0.0019(10) 0.0015(10)
C4 0.0172(11) 0.0179(12) 0.0187(12) 0.0023(9) 0.0037(10) 0.0001(9)
C5 0.0165(12) 0.0154(11) 0.0178(12) 0.0027(9) 0.0030(9) -0.0013(9)
C6 0.0229(12) 0.0174(12) 0.0244(13) 0.0060(10) 0.0071(10) 0.0057(9)
C7 0.0193(12) 0.0246(13) 0.0171(12) 0.0065(10) 0.0043(10) 0.0052(10)
C8 0.0193(12) 0.0181(12) 0.0164(12) 0.0030(9) 0.0036(10) -0.0001(9)
C9 0.0143(11) 0.0206(12) 0.0191(12) 0.0041(9) 0.0049(10) 0.0032(9)
C10 0.0144(11) 0.0175(12) 0.0185(12) 0.0033(9) 0.0042(9) 0.0030(9)
C11 0.0129(11) 0.0207(12) 0.0182(12) 0.0051(9) 0.0042(9) 0.0049(9)
C12 0.0136(11) 0.0180(12) 0.0160(12) 0.0041(9) 0.0040(9) 0.0000(9)
C13 0.0144(11) 0.0184(12) 0.0176(12) 0.0045(9) 0.0048(9) 0.0023(9)
C14 0.0176(12) 0.0187(12) 0.0222(13) 0.0043(9) 0.0050(10) 0.0019(9)
C15 0.0219(13) 0.0174(13) 0.0274(14) 0.0020(10) 0.0022(11) -0.0036(10)
C16 0.0222(13) 0.0151(12) 0.0277(14) 0.0024(10) 0.0061(11) -0.0012(10)
C17 0.0251(13) 0.0260(14) 0.0253(14) 0.0054(11) 0.0027(11) 0.0043(11)
C18 0.0250(13) 0.0221(13) 0.0264(14) 0.0032(10) 0.0045(11) 0.0060(10)
N19 0.0291(12) 0.0328(13) 0.0351(13) 0.0056(10) 0.0050(10) -0.0038(10)
C19 0.0223(13) 0.0292(14) 0.0264(14) 0.0086(11) 0.0070(11) 0.0006(11)
C20 0.0184(12) 0.0216(13) 0.0208(13) 0.0036(10) 0.0062(10) 0.0002(9)
C21 0.0232(12) 0.0191(12) 0.0234(13) 0.0062(10) 0.0098(11) 0.0044(10)
C22 0.0234(12) 0.0237(13) 0.0177(12) 0.0096(10) 0.0055(10) 0.0033(10)
C23 0.0204(12) 0.0183(12) 0.0256(14) 0.0047(10) 0.0069(10) 0.0025(10)
C24 0.0262(13) 0.0227(13) 0.0270(14) 0.0126(11) 0.0099(11) 0.0082(10)
C25 0.0207(12) 0.0292(14) 0.0210(13) 0.0092(11) 0.0041(10) 0.0040(10)

loop_
_atom_type_symbol
_atom_type_description
_atom_type_scat_dispersion_real
_atom_type_scat_dispersion_imag
_atom_type_scat_source
C C 0.0033 0.0016 'International Tables Vol C Tables 4.2.6.8 and 6.1.1.4'
H H 0.0000 0.0000 'International Tables Vol C Tables 4.2.6.8 and 6.1.1.4'
N N 0.0061 0.0033 'International Tables Vol C Tables 4.2.6.8 and 6.1.1.4'
O O 0.0106 0.0060 'International Tables Vol C Tables 4.2.6.8 and 6.1.1.4'

loop_
_geom_angle_atom_site_label_1
_geom_angle_atom_site_label_2
_geom_angle_atom_site_label_3
_geom_angle
_geom_angle_publ_flag
O41 N4 O42 125.01(18) ?
O41 N4 C4 117.96(18) ?
O42 N4 C4 116.94(17) ?
O52 N5 O51 124.57(18) ?
O52 N5 C5 117.86(18) ?
O51 N5 C5 117.48(18) ?
C10 C1 C2 118.9(2) yes
C10 C1 H1 120.5 ?
C2 C1 H1 120.5 ?
C3 C2 C1 120.7(2) yes
C3 C2 C17 118.8(2) yes
C1 C2 C17 120.4(2) yes
C4 C3 C2 119.2(2) yes
C4 C3 H3 120.4 ?
C2 C3 H3 120.4 ?
C3 C4 C11 121.7(2) yes
C3 C4 N4 116.63(19) yes
C11 C4 N4 121.41(19) yes
C6 C5 C12 121.58(18) yes
C6 C5 N5 115.92(19) yes
C12 C5 N5 122.10(19) yes
C5 C6 C7 119.5(2) yes
C5 C6 H6 120.3 ?
C7 C6 H6 120.3 ?
C6 C7 C8 120.9(2) yes
C6 C7 C18 118.4(2) yes
C8 C7 C18 120.65(19) yes
C13 C8 C7 118.65(19) yes
C13 C8 H8 120.7 ?
C7 C8 H8 120.7 ?
C14 C9 C10 126.4(2) yes
C14 C9 C13 126.9(2) yes
C10 C9 C13 106.48(17) yes
C1 C10 C11 121.12(19) yes
C1 C10 C9 130.80(19) yes
C11 C10 C9 108.07(18) yes
C4 C11 C10 117.12(19) yes
C4 C11 C12 134.7(2) yes
C10 C11 C12 108.20(17) yes
C5 C12 C13 117.42(19) yes
C5 C12 C11 134.72(18) yes
C13 C12 C11 107.77(18) yes
C8 C13 C12 121.6(2) yes
C8 C13 C9 130.11(19) yes
C12 C13 C9 108.31(18) yes
C9 C14 C16 123.1(2) ?
C9 C14 C15 123.1(2) ?
C16 C14 C15 113.71(18) ?
N15 C15 C14 177.5(3) ?
N16 C16 C14 177.7(2) ?
N17 C17 C2 179.0(3) ?
N18 C18 C7 179.0(2) ?
N19 C19 C20 177.2(3) ?
C25 C20 C21 121.0(2) ?
C25 C20 C19 120.1(2) ?
C21 C20 C19 118.9(2) ?
C22 C21 C20 119.2(2) ?
C22 C21 H21 120.4 ?
C20 C21 H21 120.4 ?
C23 C22 C21 120.2(2) ?
C23 C22 H22 119.9 ?
C21 C22 H22 119.9 ?
C22 C23 C24 120.5(2) ?
C22 C23 H23 119.8 ?
C24 C23 H23 119.8 ?
C25 C24 C23 120.3(2) ?
C25 C24 H24 119.9 ?
C23 C24 H24 119.9 ?
C24 C25 C20 118.9(2) ?
C24 C25 H25 120.6 ?
C20 C25 H25 120.6 ?

loop_
_geom_bond_atom_site_label_1
_geom_bond_atom_site_label_2
_geom_bond_site_symmetry_2
_geom_bond_distance
_geom_bond_publ_flag
O41 N4 . 1.225(2) yes
O42 N4 . 1.234(2) yes
O51 N5 . 1.229(2) yes
O52 N5 . 1.225(2) yes
N4 C4 . 1.471(3) yes
N5 C5 . 1.477(3) yes
N15 C15 . 1.145(3) yes
N16 C16 . 1.145(3) yes
N17 C17 . 1.142(3) yes
N18 C18 . 1.147(3) yes
C1 C10 . 1.383(3) yes
C1 C2 . 1.394(3) yes
C1 H1 . 0.9481 ?
C2 C3 . 1.388(3) yes
C2 C17 . 1.446(3) yes
C3 C4 . 1.379(3) yes
C3 H3 . 0.9481 ?
C4 C11 . 1.394(3) yes
C5 C6 . 1.378(3) yes
C5 C12 . 1.392(3) yes
C6 C7 . 1.394(3) yes
C6 H6 . 0.9481 ?
C7 C8 . 1.394(3) yes
C7 C18 . 1.446(3) yes
C8 C13 . 1.383(3) yes
C8 H8 . 0.9481 ?
C9 C14 . 1.362(3) yes
C9 C10 . 1.473(3) yes
C9 C13 . 1.478(3) yes
C10 C11 . 1.414(3) yes
C11 C12 . 1.478(3) yes
C12 C13 . 1.419(3) yes
C14 C16 . 1.437(3) yes
C14 C15 . 1.439(3) yes
N19 C19 . 1.149(3) yes
C19 C20 . 1.450(3) yes
C20 C25 . 1.394(3) yes
C20 C21 . 1.395(3) yes
C21 C22 . 1.386(3) yes
C21 H21 . 0.9481 ?
C22 C23 . 1.379(3) yes
C22 H22 . 0.9481 ?
C23 C24 . 1.391(3) yes
C23 H23 . 0.9481 ?
C24 C25 . 1.387(3) yes
C24 H24 . 0.9481 ?
C25 H25 . 0.9481 ?

loop_
_cod_related_entry_id
_cod_related_entry_database
_cod_related_entry_code
1 ChemSpider 21131515
